data_4305728
loop_
_publ_author_name
'Diane A. Kanas'
'Stephen J. Geier'
'Christopher M. Vogels'
'Andreas Decken'
'Stephen A. Westcott'

_publ_contact_author_address
;Department of Chemistry
University of New Brunswick
Fredericton, NB
E3B 6E2
Canada
;
_publ_contact_author_email adecken@unb.ca
_publ_contact_author_fax '(506) 453-4981'
_publ_contact_author_name 'Andreas Decken'
_publ_contact_author_phone '(506) 453-4875'
_publ_section_title
;
Synthesis, Characterization, and Reactivity of Rhodium(I) Acetylacetonato
Complexes Containing Pyridinecarboxaldimine Ligands
;
_journal_name_full 'Inorganic Chemistry'
_journal_page_first 8727
_journal_page_last 8735
_journal_paper_doi 10.1021/ic800703n
_journal_volume 47
_journal_year 2008
_chemical_formula_moiety 'C21 H25 N2 O2 Rh'
_chemical_formula_sum 'C21 H25 N2 O2 Rh'
_chemical_formula_weight 440.34
_space_group_IT_number 14
_symmetry_cell_setting monoclinic
_symmetry_Int_Tables_number 14
_symmetry_space_group_name_Hall '-P 2yn'
_symmetry_space_group_name_H-M 'P 1 21/n 1'
_atom_sites_solution_hydrogens geom
_atom_sites_solution_primary direct
_atom_sites_solution_secondary difmap
_audit_creation_method SHELXL-97
_cell_angle_alpha 90.00
_cell_angle_beta 106.008(2)
_cell_angle_gamma 90.00
_cell_formula_units_Z 4
_cell_length_a 10.8979(13)
_cell_length_b 11.1449(13)
_cell_length_c 16.4137(19)
_cell_measurement_reflns_used 7091
_cell_measurement_temperature 198(1)
_cell_measurement_theta_max 28.33
_cell_measurement_theta_min 2.58
_cell_volume 1916.2(4)
_computing_cell_refinement 'Bruker SMART'
_computing_data_collection 'Bruker SMART'
_computing_data_reduction 'Bruker SAINT'
_computing_molecular_graphics 'Bruker SHELXTL (Sheldrick, 2008)'
_computing_publication_material 'Bruker SHELXTL (Sheldrick, 2008)'
_computing_structure_refinement 'SHELXL-97 (Sheldrick, 2008)'
_computing_structure_solution 'SHELXS-97 (Sheldrick, 2008)'
_diffrn_ambient_temperature 198(1)
_diffrn_measured_fraction_theta_full 0.999
_diffrn_measured_fraction_theta_max 0.968
_diffrn_measurement_device_type 'Bruker AXS SMART1000/P4'
_diffrn_measurement_method 'phi and omega scans'
_diffrn_radiation_monochromator graphite
_diffrn_radiation_probe x-ray
_diffrn_radiation_type MoK\a
_diffrn_radiation_wavelength 0.71073
_diffrn_reflns_av_R_equivalents 0.0447
_diffrn_reflns_av_sigmaI/netI 0.0487
_diffrn_reflns_limit_h_max 13
_diffrn_reflns_limit_h_min -13
_diffrn_reflns_limit_k_max 14
_diffrn_reflns_limit_k_min -14
_diffrn_reflns_limit_l_max 20
_diffrn_reflns_limit_l_min -20
_diffrn_reflns_number 12916
_diffrn_reflns_theta_full 25.00
_diffrn_reflns_theta_max 27.50
_diffrn_reflns_theta_min 2.02
_diffrn_source 'fine-focus sealed tube'
_diffrn_source_type K760
_diffrn_standards_decay_% 0
_diffrn_standards_interval_count 0
_diffrn_standards_interval_time 0
_diffrn_standards_number 0
_exptl_absorpt_coefficient_mu 0.908
_exptl_absorpt_correction_T_max 0.9560
_exptl_absorpt_correction_T_min 0.7127
_exptl_absorpt_correction_type multi-scan
_exptl_absorpt_process_details 'SADABS (Sheldrick, 2004)'
_exptl_crystal_colour Black
_exptl_crystal_density_diffrn 1.526
_exptl_crystal_density_method 'not measured'
_exptl_crystal_description Plate
_exptl_crystal_F_000 904
_exptl_crystal_size_max 0.40
_exptl_crystal_size_mid 0.15
_exptl_crystal_size_min 0.05
_refine_diff_density_max 0.490
_refine_diff_density_min -0.374
_refine_diff_density_rms 0.077
_refine_ls_extinction_method none
_refine_ls_goodness_of_fit_ref 1.004
_refine_ls_hydrogen_treatment constr
_refine_ls_matrix_type full
_refine_ls_number_parameters 239
_refine_ls_number_reflns 4264
_refine_ls_number_restraints 0
_refine_ls_restrained_S_all 1.004
_refine_ls_R_factor_all 0.0475
_refine_ls_R_factor_gt 0.0284
_refine_ls_shift/su_max 0.001
_refine_ls_shift/su_mean 0.000
_refine_ls_structure_factor_coef Fsqd
_refine_ls_weighting_details 'calc w=1/[\s^2^(Fo^2^)+(0.0320P)^2^+0.0000P] where P=(Fo^2^+2Fc^2^)/3'
_refine_ls_weighting_scheme calc
_refine_ls_wR_factor_gt 0.0656
_refine_ls_wR_factor_ref 0.0704
_reflns_number_gt 3294
_reflns_number_total 4264
_reflns_threshold_expression 'I > 2\s(I)'
_cod_data_source_file ic800703n_si_001_1.cif
_cod_data_source_block sw060482
_cod_original_sg_symbol_Hall '-P 2yn '
_cod_original_sg_symbol_H-M 'P 21/n'
_cod_database_code 4305728

loop_
_symmetry_equiv_pos_as_xyz
'x, y, z'
'-x+1/2, y+1/2, -z+1/2'
'-x, -y, -z'
'x-1/2, -y-1/2, z-1/2'

loop_
_atom_site_label
_atom_site_type_symbol
_atom_site_fract_x
_atom_site_fract_y
_atom_site_fract_z
_atom_site_U_iso_or_equiv
_atom_site_adp_type
_atom_site_occupancy
_atom_site_symmetry_multiplicity
_atom_site_calc_flag
_atom_site_refinement_flags
_atom_site_disorder_assembly
_atom_site_disorder_group
Rh Rh 0.064150(17) 0.594071(17) 0.263251(11) 0.02393(7) Uani 1 1 d . . .
N1 N 0.14683(18) 0.62839(18) 0.17209(12) 0.0249(4) Uani 1 1 d . . .
N2 N 0.17027(18) 0.73317(18) 0.31259(11) 0.0251(4) Uani 1 1 d . . .
O1 O -0.01860(17) 0.57989(15) 0.35868(10) 0.0319(4) Uani 1 1 d . . .
O2 O -0.02472(16) 0.44496(15) 0.20620(10) 0.0282(4) Uani 1 1 d . . .
C1 C 0.2371(2) 0.7820(2) 0.26639(14) 0.0292(5) Uani 1 1 d . . .
H1 H 0.2899 0.8500 0.2851 0.035 Uiso 1 1 calc R . .
C2 C 0.2260(2) 0.7270(2) 0.18560(14) 0.0263(5) Uani 1 1 d . . .
C3 C 0.2893(2) 0.7634(2) 0.12656(15) 0.0297(6) Uani 1 1 d . . .
H3 H 0.3435 0.8317 0.1373 0.036 Uiso 1 1 calc R . .
C4 C 0.2724(2) 0.6995(2) 0.05299(15) 0.0327(6) Uani 1 1 d . . .
H4 H 0.3153 0.7227 0.0123 0.039 Uiso 1 1 calc R . .
C5 C 0.1917(2) 0.6005(2) 0.03850(16) 0.0316(6) Uani 1 1 d . . .
H5 H 0.1784 0.5558 -0.0125 0.038 Uiso 1 1 calc R . .
C6 C 0.1314(2) 0.5679(2) 0.09830(15) 0.0288(6) Uani 1 1 d . . .
H6 H 0.0765 0.5000 0.0875 0.035 Uiso 1 1 calc R . .
C7 C 0.1902(2) 0.7744(2) 0.39879(14) 0.0266(5) Uani 1 1 d . . .
C8 C 0.0907(2) 0.8335(2) 0.42068(16) 0.0303(6) Uani 1 1 d . . .
C9 C 0.1081(3) 0.8654(3) 0.50489(17) 0.0369(6) Uani 1 1 d . . .
H9 H 0.0408 0.9040 0.5212 0.044 Uiso 1 1 calc R . .
C10 C 0.2216(3) 0.8419(2) 0.56543(16) 0.0391(7) Uani 1 1 d . . .
H10 H 0.2328 0.8659 0.6225 0.047 Uiso 1 1 calc R . .
C11 C 0.3186(3) 0.7834(2) 0.54263(15) 0.0360(6) Uani 1 1 d . . .
H11 H 0.3961 0.7671 0.5847 0.043 Uiso 1 1 calc R . .
C12 C 0.3056(2) 0.7476(2) 0.45899(15) 0.0309(6) Uani 1 1 d . . .
C13 C -0.0303(2) 0.8679(2) 0.35382(17) 0.0347(6) Uani 1 1 d . . .
H13A H -0.0983 0.8842 0.3817 0.042 Uiso 1 1 calc R . .
H13B H -0.0582 0.7994 0.3148 0.042 Uiso 1 1 calc R . .
C14 C -0.0138(3) 0.9778(3) 0.30261(18) 0.0446(7) Uani 1 1 d . . .
H14A H 0.0116 1.0467 0.3407 0.067 Uiso 1 1 calc R . .
H14B H -0.0947 0.9956 0.2604 0.067 Uiso 1 1 calc R . .
H14C H 0.0523 0.9618 0.2739 0.067 Uiso 1 1 calc R . .
C15 C 0.4133(2) 0.6811(3) 0.43739(17) 0.0388(7) Uani 1 1 d . . .
H15A H 0.4897 0.6848 0.4868 0.047 Uiso 1 1 calc R . .
H15B H 0.4344 0.7229 0.3897 0.047 Uiso 1 1 calc R . .
C16 C 0.3849(3) 0.5505(3) 0.41320(18) 0.0493(8) Uani 1 1 d . . .
H16A H 0.3641 0.5080 0.4599 0.074 Uiso 1 1 calc R . .
H16B H 0.4600 0.5135 0.4017 0.074 Uiso 1 1 calc R . .
H16C H 0.3124 0.5457 0.3624 0.074 Uiso 1 1 calc R . .
C17 C -0.0993(2) 0.4998(2) 0.36406(15) 0.0282(5) Uani 1 1 d . . .
C18 C -0.1368(2) 0.4026(2) 0.30833(16) 0.0314(6) Uani 1 1 d . . .
H18 H -0.1955 0.3476 0.3211 0.038 Uiso 1 1 calc R . .
C19 C -0.0976(2) 0.3782(2) 0.23685(15) 0.0278(6) Uani 1 1 d . . .
C20 C -0.1581(3) 0.5128(3) 0.43701(16) 0.0386(7) Uani 1 1 d . . .
H20A H -0.1206 0.5823 0.4715 0.058 Uiso 1 1 calc R . .
H20B H -0.1413 0.4402 0.4720 0.058 Uiso 1 1 calc R . .
H20C H -0.2505 0.5243 0.4148 0.058 Uiso 1 1 calc R . .
C21 C -0.1394(3) 0.2631(2) 0.18927(16) 0.0357(6) Uani 1 1 d . . .
H21A H -0.1670 0.2797 0.1283 0.054 Uiso 1 1 calc R . .
H21B H -0.2104 0.2283 0.2070 0.054 Uiso 1 1 calc R . .
H21C H -0.0678 0.2065 0.2015 0.054 Uiso 1 1 calc R . .

loop_
_atom_site_aniso_label
_atom_site_aniso_U_11
_atom_site_aniso_U_22
_atom_site_aniso_U_33
_atom_site_aniso_U_23
_atom_site_aniso_U_13
_atom_site_aniso_U_12
Rh 0.02517(11) 0.02434(11) 0.02270(10) 0.00098(8) 0.00730(7) -0.00358(8)
N1 0.0253(10) 0.0248(10) 0.0242(10) 0.0005(8) 0.0061(8) -0.0010(8)
N2 0.0264(10) 0.0243(10) 0.0248(10) 0.0011(9) 0.0074(7) -0.0030(9)
O1 0.0409(10) 0.0305(10) 0.0277(9) -0.0006(8) 0.0150(7) -0.0066(8)
O2 0.0324(9) 0.0272(9) 0.0266(8) -0.0006(7) 0.0110(7) -0.0058(8)
C1 0.0285(13) 0.0275(13) 0.0304(13) 0.0002(11) 0.0060(10) -0.0042(11)
C2 0.0271(12) 0.0246(12) 0.0273(12) 0.0030(10) 0.0075(9) -0.0002(10)
C3 0.0287(13) 0.0275(13) 0.0348(13) 0.0052(11) 0.0119(10) -0.0026(11)
C4 0.0357(14) 0.0358(15) 0.0311(13) 0.0068(11) 0.0167(10) 0.0029(12)
C5 0.0389(14) 0.0277(14) 0.0301(13) 0.0001(11) 0.0124(10) 0.0052(12)
C6 0.0318(13) 0.0244(13) 0.0294(13) 0.0018(10) 0.0075(10) 0.0026(10)
C7 0.0314(13) 0.0242(12) 0.0252(12) -0.0018(10) 0.0093(9) -0.0102(11)
C8 0.0352(14) 0.0254(14) 0.0324(13) -0.0004(11) 0.0128(10) -0.0068(11)
C9 0.0498(17) 0.0280(13) 0.0409(15) -0.0023(12) 0.0259(12) -0.0050(13)
C10 0.0611(19) 0.0302(15) 0.0270(13) -0.0002(12) 0.0138(12) -0.0121(14)
C11 0.0416(15) 0.0354(15) 0.0262(12) 0.0046(12) 0.0013(10) -0.0143(13)
C12 0.0315(13) 0.0281(14) 0.0313(13) 0.0035(11) 0.0057(10) -0.0093(11)
C13 0.0328(14) 0.0315(14) 0.0420(15) -0.0010(12) 0.0138(11) 0.0005(12)
C14 0.0475(17) 0.0407(17) 0.0427(16) 0.0064(14) 0.0076(12) 0.0037(14)
C15 0.0297(14) 0.0485(18) 0.0365(14) 0.0088(13) 0.0064(11) -0.0004(13)
C16 0.0424(17) 0.058(2) 0.0412(16) -0.0068(15) 0.0014(12) 0.0147(15)
C17 0.0277(13) 0.0279(13) 0.0311(13) 0.0066(11) 0.0117(10) 0.0010(11)
C18 0.0297(13) 0.0304(14) 0.0385(14) 0.0047(12) 0.0164(10) -0.0041(11)
C19 0.0268(12) 0.0251(13) 0.0309(13) 0.0034(10) 0.0068(10) -0.0021(10)
C20 0.0455(16) 0.0399(17) 0.0370(15) 0.0019(13) 0.0224(12) -0.0008(14)
C21 0.0376(15) 0.0323(15) 0.0388(14) -0.0037(12) 0.0133(11) -0.0088(12)

loop_
_atom_type_symbol
_atom_type_description
_atom_type_scat_dispersion_real
_atom_type_scat_dispersion_imag
_atom_type_scat_source
C C 0.0033 0.0016 'International Tables Vol C Tables 4.2.6.8 and 6.1.1.4'
H H 0.0000 0.0000 'International Tables Vol C Tables 4.2.6.8 and 6.1.1.4'
N N 0.0061 0.0033 'International Tables Vol C Tables 4.2.6.8 and 6.1.1.4'
O O 0.0106 0.0060 'International Tables Vol C Tables 4.2.6.8 and 6.1.1.4'
Rh Rh -1.1178 0.9187 'International Tables Vol C Tables 4.2.6.8 and 6.1.1.4'

loop_
_geom_angle_atom_site_label_1
_geom_angle_atom_site_label_2
_geom_angle_atom_site_label_3
_geom_angle
_geom_angle_site_symmetry_1
_geom_angle_site_symmetry_3
_geom_angle_publ_flag
N2 Rh N1 79.70(8) . . ?
N2 Rh O1 94.59(7) . . ?
N1 Rh O1 173.33(8) . . ?
N2 Rh O2 172.15(8) . . ?
N1 Rh O2 93.92(7) . . ?
O1 Rh O2 92.05(7) . . ?
C6 N1 C2 117.3(2) . . ?
C6 N1 Rh 127.38(17) . . ?
C2 N1 Rh 115.27(16) . . ?
C1 N2 C7 118.6(2) . . ?
C1 N2 Rh 116.58(16) . . ?
C7 N2 Rh 124.40(15) . . ?
C17 O1 Rh 125.03(16) . . ?
C19 O2 Rh 124.26(16) . . ?
N2 C1 C2 116.1(2) . . ?
N2 C1 H1 122.0 . . ?
C2 C1 H1 122.0 . . ?
N1 C2 C3 121.9(2) . . ?
N1 C2 C1 112.3(2) . . ?
C3 C2 C1 125.8(2) . . ?
C4 C3 C2 119.3(2) . . ?
C4 C3 H3 120.4 . . ?
C2 C3 H3 120.4 . . ?
C3 C4 C5 119.2(2) . . ?
C3 C4 H4 120.4 . . ?
C5 C4 H4 120.4 . . ?
C6 C5 C4 119.5(2) . . ?
C6 C5 H5 120.2 . . ?
C4 C5 H5 120.2 . . ?
N1 C6 C5 122.7(2) . . ?
N1 C6 H6 118.6 . . ?
C5 C6 H6 118.6 . . ?
C8 C7 C12 121.9(2) . . ?
C8 C7 N2 118.9(2) . . ?
C12 C7 N2 119.0(2) . . ?
C9 C8 C7 118.3(2) . . ?
C9 C8 C13 120.6(2) . . ?
C7 C8 C13 121.0(2) . . ?
C10 C9 C8 121.1(3) . . ?
C10 C9 H9 119.4 . . ?
C8 C9 H9 119.4 . . ?
C11 C10 C9 119.7(3) . . ?
C11 C10 H10 120.1 . . ?
C9 C10 H10 120.1 . . ?
C10 C11 C12 121.6(2) . . ?
C10 C11 H11 119.2 . . ?
C12 C11 H11 119.2 . . ?
C11 C12 C7 117.4(2) . . ?
C11 C12 C15 119.7(2) . . ?
C7 C12 C15 122.9(2) . . ?
C8 C13 C14 113.1(2) . . ?
C8 C13 H13A 109.0 . . ?
C14 C13 H13A 109.0 . . ?
C8 C13 H13B 109.0 . . ?
C14 C13 H13B 109.0 . . ?
H13A C13 H13B 107.8 . . ?
C13 C14 H14A 109.5 . . ?
C13 C14 H14B 109.5 . . ?
H14A C14 H14B 109.5 . . ?
C13 C14 H14C 109.5 . . ?
H14A C14 H14C 109.5 . . ?
H14B C14 H14C 109.5 . . ?
C12 C15 C16 114.6(2) . . ?
C12 C15 H15A 108.6 . . ?
C16 C15 H15A 108.6 . . ?
C12 C15 H15B 108.6 . . ?
C16 C15 H15B 108.6 . . ?
H15A C15 H15B 107.6 . . ?
C15 C16 H16A 109.5 . . ?
C15 C16 H16B 109.5 . . ?
H16A C16 H16B 109.5 . . ?
C15 C16 H16C 109.5 . . ?
H16A C16 H16C 109.5 . . ?
H16B C16 H16C 109.5 . . ?
O1 C17 C18 125.3(2) . . ?
O1 C17 C20 116.0(2) . . ?
C18 C17 C20 118.7(2) . . ?
C19 C18 C17 127.0(2) . . ?
C19 C18 H18 116.5 . . ?
C17 C18 H18 116.5 . . ?
O2 C19 C18 125.9(2) . . ?
O2 C19 C21 114.8(2) . . ?
C18 C19 C21 119.2(2) . . ?
C17 C20 H20A 109.5 . . ?
C17 C20 H20B 109.5 . . ?
H20A C20 H20B 109.5 . . ?
C17 C20 H20C 109.5 . . ?
H20A C20 H20C 109.5 . . ?
H20B C20 H20C 109.5 . . ?
C19 C21 H21A 109.5 . . ?
C19 C21 H21B 109.5 . . ?
H21A C21 H21B 109.5 . . ?
C19 C21 H21C 109.5 . . ?
H21A C21 H21C 109.5 . . ?
H21B C21 H21C 109.5 . . ?

loop_
_geom_bond_atom_site_label_1
_geom_bond_atom_site_label_2
_geom_bond_distance
_geom_bond_site_symmetry_2
_geom_bond_publ_flag
Rh N2 1.9698(19) . ?
Rh N1 1.985(2) . ?
Rh O1 2.0176(18) . ?
Rh O2 2.0190(17) . ?
N1 C6 1.356(3) . ?
N1 C2 1.377(3) . ?
N2 C1 1.306(3) . ?
N2 C7 1.446(3) . ?
O1 C17 1.274(3) . ?
O2 C19 1.288(3) . ?
C1 C2 1.436(3) . ?
C1 H1 0.9500 . ?
C2 C3 1.395(3) . ?
C3 C4 1.369(3) . ?
C3 H3 0.9500 . ?
C4 C5 1.390(4) . ?
C4 H4 0.9500 . ?
C5 C6 1.373(4) . ?
C5 H5 0.9500 . ?
C6 H6 0.9500 . ?
C7 C8 1.397(4) . ?
C7 C12 1.401(3) . ?
C8 C9 1.389(4) . ?
C8 C13 1.514(3) . ?
C9 C10 1.382(4) . ?
C9 H9 0.9500 . ?
C10 C11 1.378(4) . ?
C10 H10 0.9500 . ?
C11 C12 1.399(4) . ?
C11 H11 0.9500 . ?
C12 C15 1.511(4) . ?
C13 C14 1.523(4) . ?
C13 H13A 0.9900 . ?
C13 H13B 0.9900 . ?
C14 H14A 0.9800 . ?
C14 H14B 0.9800 . ?
C14 H14C 0.9800 . ?
C15 C16 1.518(4) . ?
C15 H15A 0.9900 . ?
C15 H15B 0.9900 . ?
C16 H16A 0.9800 . ?
C16 H16B 0.9800 . ?
C16 H16C 0.9800 . ?
C17 C18 1.404(4) . ?
C17 C20 1.512(3) . ?
C18 C19 1.382(4) . ?
C18 H18 0.9500 . ?
C19 C21 1.506(3) . ?
C20 H20A 0.9800 . ?
C20 H20B 0.9800 . ?
C20 H20C 0.9800 . ?
C21 H21A 0.9800 . ?
C21 H21B 0.9800 . ?
C21 H21C 0.9800 . ?
